data_7010093
loop_
_publ_author_name
'David Doyle'
'Yurii K. Gun'ko'
'Peter B. Hitchcock'
'Michael F. Lappert'

_publ_section_title
;
 Synthesis and structures of lithium, aluminium, gallium and lanthanide
 amidinates containing a \g-pendant amine functionality
;
_journal_issue 22
_journal_name_full 'J. Chem. Soc., Dalton Trans.'
_journal_page_first 4093
_journal_page_last 4097
_journal_paper_doi 10.1039/b005824f
_journal_year 2000
_chemical_formula_structural '[{CeCl2(Me3SiNCPhN(CH2)3NMe2)2}2].2(C5H12)'
_chemical_formula_sum 'C70 H128 Ce2 Cl2 N12 Si4'
_chemical_formula_weight 1601.34
_chemical_name_systematic
; 
 ? 
;
_space_group_IT_number 14
_symmetry_cell_setting monoclinic
_symmetry_space_group_name_Hall '-P 2ybc'
_symmetry_space_group_name_H-M 'P 1 21/c 1'
_atom_sites_solution_hydrogens geom
_atom_sites_solution_primary direct
_atom_sites_solution_secondary difmap
_audit_creation_method SHELXL
_cell_angle_alpha 90.00
_cell_angle_beta 94.28(2)
_cell_angle_gamma 90.00
_cell_formula_units_Z 2
_cell_length_a 10.034(4)
_cell_length_b 18.888(3)
_cell_length_c 22.335(4)
_cell_measurement_reflns_used 25
_cell_measurement_temperature 173(2)
_cell_measurement_theta_max 10
_cell_measurement_theta_min 7
_cell_volume 4221(2)
_computing_cell_refinement 'Enraf-Nonius CAD4'
_computing_data_collection 'Enraf-Nonius CAD4'
_computing_molecular_graphics 'CAMERON (Watkin and Pearce,1993)'
_computing_publication_material SHELXL-93
_computing_structure_refinement 'SHELXL-93 (Sheldrick, 1993)'
_computing_structure_solution 'SHELXS-86 (Sheldrick, 1990)'
_diffrn_ambient_temperature 173(2)
_diffrn_measurement_device ' Enraf-Nonius CAD4'
_diffrn_measurement_method \w--2\q
_diffrn_radiation_monochromator graphite
_diffrn_radiation_source 'fine-focus sealed tube'
_diffrn_radiation_type MoK\a
_diffrn_radiation_wavelength 0.71073
_diffrn_reflns_av_R_equivalents 0.0271
_diffrn_reflns_av_sigmaI/netI 0.0669
_diffrn_reflns_limit_h_max 11
_diffrn_reflns_limit_h_min 0
_diffrn_reflns_limit_k_max 20
_diffrn_reflns_limit_k_min 0
_diffrn_reflns_limit_l_max 24
_diffrn_reflns_limit_l_min -24
_diffrn_reflns_number 6230
_diffrn_reflns_theta_max 23.00
_diffrn_reflns_theta_min 2.04
_diffrn_standards_decay_% 0
_diffrn_standards_interval_time 120
_diffrn_standards_number 2
_exptl_absorpt_coefficient_mu 1.228
_exptl_crystal_density_diffrn 1.260
_exptl_crystal_F_000 1676
_exptl_crystal_size_max 0.25
_exptl_crystal_size_mid 0.20
_exptl_crystal_size_min 0.20
_refine_diff_density_max 0.408
_refine_diff_density_min -0.474
_refine_diff_density_rms 0.081
_refine_ls_extinction_method none
_refine_ls_goodness_of_fit_all 1.044
_refine_ls_goodness_of_fit_obs 1.061
_refine_ls_hydrogen_treatment riding
_refine_ls_matrix_type full
_refine_ls_number_parameters 406
_refine_ls_number_reflns 5853
_refine_ls_number_restraints 0
_refine_ls_restrained_S_all 1.044
_refine_ls_restrained_S_obs 1.061
_refine_ls_R_factor_all 0.0629
_refine_ls_R_factor_obs 0.0383
_refine_ls_shift/esd_max 0.000
_refine_ls_shift/esd_mean 0.000
_refine_ls_structure_factor_coef Fsqd
_refine_ls_weighting_details 'w=1/[\s^2^(Fo^2^)+(0.0203P)^2^+2.9698P] where P=(Fo^2^+2Fc^2^)/3'
_refine_ls_weighting_scheme calc
_refine_ls_wR_factor_all 0.0881
_refine_ls_wR_factor_obs 0.0770
_reflns_number_observed 4426
_reflns_number_total 5853
_reflns_observed_criterion >2sigma(I)
_cod_data_source_file b005824f.txt
_cod_data_source_block gunko-5
_cod_depositor_comments
;
The following automatic conversions were performed:

'_refine_ls_weighting_scheme' value 'calc
w=1/[\s^2^(Fo^2^)+(0.0203P)^2^+2.9698P] where P=(Fo^2^+2Fc^2^)/3' was
changed to 'calc'. New tag '_refine_ls_weighting_details' was
created. The value of the new tag was set to
'w=1/[\s^2^(Fo^2^)+(0.0203P)^2^+2.9698P] where P=(Fo^2^+2Fc^2^)/3'.

Automatic conversion script
Id: cif_fix_values 3143 2015-03-26 13:38:13Z robertas 
;
_cod_original_cell_volume 4221.2(20)
_cod_original_sg_symbol_H-M P2(1)/c
_cod_database_code 7010093

loop_
_symmetry_equiv_pos_as_xyz
'x, y, z'
'x, -y+1/2, z+1/2'
'-x, -y, -z'
'-x, y-1/2, -z-1/2'

loop_
_atom_site_aniso_label
_atom_site_aniso_U_11
_atom_site_aniso_U_22
_atom_site_aniso_U_33
_atom_site_aniso_U_23
_atom_site_aniso_U_13
_atom_site_aniso_U_12
Ce 0.0179(2) 0.0262(2) 0.0281(2) 0.0010(2) 0.00609(11) 0.0013(2)
Cl 0.0201(7) 0.0517(8) 0.0334(7) 0.0081(7) 0.0067(5) 0.0065(7)
Si1 0.0197(8) 0.0457(10) 0.0427(10) 0.0037(8) 0.0041(7) -0.0055(7)
Si2 0.0357(10) 0.0284(9) 0.0476(10) -0.0038(7) 0.0174(8) -0.0048(7)
N1 0.017(2) 0.033(3) 0.041(3) 0.005(2) 0.002(2) 0.001(2)
N2 0.023(3) 0.025(3) 0.067(3) 0.004(2) -0.007(2) 0.001(2)
N3 0.024(2) 0.038(3) 0.036(3) -0.001(2) -0.002(2) 0.000(2)
N4 0.024(3) 0.032(3) 0.033(3) -0.001(2) 0.008(2) 0.000(2)
N5 0.036(3) 0.027(3) 0.034(3) 0.005(2) 0.013(2) -0.004(2)
N6 0.064(4) 0.053(4) 0.066(4) 0.008(3) 0.034(3) -0.013(3)
C1 0.025(3) 0.030(3) 0.038(3) 0.000(3) 0.008(3) 0.001(3)
C2 0.022(3) 0.035(4) 0.091(5) 0.007(3) -0.003(3) 0.001(3)
C3 0.031(4) 0.052(4) 0.076(5) 0.016(4) -0.012(3) 0.014(3)
C4 0.025(3) 0.044(4) 0.057(4) 0.005(3) -0.002(3) -0.001(3)
C5 0.021(3) 0.030(3) 0.059(4) 0.004(3) 0.015(3) 0.001(3)
C6 0.062(5) 0.048(4) 0.077(5) -0.009(4) 0.024(4) -0.014(4)
C7 0.096(7) 0.057(5) 0.115(7) -0.026(5) 0.034(6) -0.033(5)
C8 0.084(7) 0.044(5) 0.165(10) 0.004(6) 0.043(7) -0.015(5)
C9 0.052(5) 0.068(6) 0.120(7) 0.051(5) 0.037(5) 0.009(4)
C10 0.043(4) 0.051(4) 0.060(4) 0.018(3) 0.009(3) 0.005(3)
C11 0.018(3) 0.056(4) 0.059(4) 0.017(3) 0.002(3) -0.001(3)
C12 0.033(4) 0.050(4) 0.068(4) 0.004(3) 0.016(3) -0.009(3)
C13 0.036(4) 0.096(6) 0.049(4) 0.004(4) -0.003(3) -0.013(4)
C14 0.050(4) 0.082(5) 0.036(3) 0.003(4) 0.000(3) 0.010(4)
C15 0.037(4) 0.049(4) 0.054(4) -0.007(3) -0.004(3) -0.007(3)
C16 0.026(3) 0.036(3) 0.027(3) 0.001(3) 0.005(2) 0.000(3)
C17 0.038(4) 0.034(3) 0.046(4) -0.003(3) 0.022(3) -0.002(3)
C18 0.047(4) 0.066(5) 0.050(4) 0.020(4) 0.005(3) -0.002(4)
C19 0.069(5) 0.049(4) 0.069(5) 0.027(4) 0.018(4) -0.007(4)
C20 0.042(4) 0.028(3) 0.049(4) -0.005(3) 0.028(3) -0.010(3)
C21 0.090(6) 0.046(4) 0.052(4) -0.008(3) 0.034(4) -0.026(4)
C22 0.138(9) 0.060(5) 0.077(6) -0.033(4) 0.074(7) -0.053(6)
C23 0.098(8) 0.058(6) 0.164(10) -0.053(6) 0.103(8) -0.049(6)
C24 0.051(5) 0.045(5) 0.159(9) -0.035(5) 0.047(6) -0.012(4)
C25 0.030(4) 0.044(4) 0.097(5) -0.025(4) 0.026(4) -0.005(3)
C26 0.044(5) 0.077(6) 0.288(14) 0.095(8) 0.033(7) 0.022(5)
C27 0.317(17) 0.091(7) 0.070(6) -0.038(5) 0.051(8) -0.127(9)
C28 0.070(5) 0.047(4) 0.086(5) 0.014(4) 0.045(4) 0.001(4)
C29 0.122(8) 0.094(7) 0.097(7) -0.023(5) 0.066(6) -0.042(6)
C30 0.063(5) 0.082(6) 0.087(6) 0.021(5) 0.027(4) -0.013(4)
C31 0.163(14) 0.369(24) 0.130(11) -0.012(13) -0.081(11) 0.033(15)
C32 0.112(13) 0.399(30) 0.261(22) 0.026(20) 0.045(14) 0.104(16)
C33 0.184(15) 0.123(10) 0.167(13) -0.014(9) 0.049(12) 0.013(11)
C34 0.301(29) 0.412(33) 0.194(18) -0.165(20) -0.086(20) 0.137(26)
C35 0.211(20) 0.316(24) 0.194(17) -0.017(16) 0.036(16) 0.050(19)

loop_
_atom_site_label
_atom_site_type_symbol
_atom_site_fract_x
_atom_site_fract_y
_atom_site_fract_z
_atom_site_U_iso_or_equiv
_atom_site_thermal_displace_type
_atom_site_occupancy
_atom_site_calc_flag
_atom_site_refinement_flags
_atom_site_disorder_group
Ce Ce 0.44908(3) -0.03645(2) 0.092422(13) 0.02384(10) Uani 1 d . .
Cl Cl 0.33597(12) 0.03291(8) -0.01364(5) 0.0348(3) Uani 1 d . .
Si1 Si 0.12001(15) -0.13844(9) 0.04896(7) 0.0359(4) Uani 1 d . .
Si2 Si 0.4221(2) 0.16250(8) 0.13403(7) 0.0365(4) Uani 1 d . .
N1 N 0.2881(4) -0.1354(2) 0.0714(2) 0.0303(11) Uani 1 d . .
N2 N 0.4966(4) -0.1619(2) 0.1086(2) 0.0386(12) Uani 1 d . .
N3 N 0.6680(4) -0.0444(2) 0.1747(2) 0.0328(11) Uani 1 d . .
N4 N 0.4032(4) 0.0741(2) 0.1492(2) 0.0296(10) Uani 1 d . .
N5 N 0.3160(4) -0.0284(2) 0.1822(2) 0.0319(11) Uani 1 d . .
N6 N 0.0477(6) -0.1153(3) 0.3088(2) 0.059(2) Uani 1 d . .
C1 C 0.3762(5) -0.1845(3) 0.0909(2) 0.0308(13) Uani 1 d . .
C2 C 0.6104(5) -0.2083(3) 0.1253(3) 0.050(2) Uani 1 d . .
H2A H 0.6655(5) -0.2137(3) 0.0906(3) 0.060 Uiso 1 calc R .
H2B H 0.5773(5) -0.2557(3) 0.1358(3) 0.060 Uiso 1 calc R .
C3 C 0.6958(6) -0.1784(3) 0.1782(3) 0.054(2) Uani 1 d . .
H3A H 0.6404(6) -0.1750(3) 0.2129(3) 0.065 Uiso 1 calc R .
H3B H 0.7691(6) -0.2122(3) 0.1890(3) 0.065 Uiso 1 calc R .
C4 C 0.7564(5) -0.1064(3) 0.1678(3) 0.042(2) Uani 1 d . .
H4A H 0.8363(5) -0.1008(3) 0.1962(3) 0.051 Uiso 1 calc R .
H4B H 0.7870(5) -0.1055(3) 0.1267(3) 0.051 Uiso 1 calc R .
C5 C 0.3365(5) -0.2604(3) 0.0955(3) 0.0361(14) Uani 1 d . .
C6 C 0.3111(7) -0.3013(3) 0.0451(3) 0.061(2) Uani 1 d . .
H6 H 0.3209(7) -0.2816(3) 0.0065(3) 0.074 Uiso 1 calc R .
C7 C 0.2714(9) -0.3707(4) 0.0501(4) 0.088(3) Uani 1 d . .
H7 H 0.2546(9) -0.3983(4) 0.0148(4) 0.106 Uiso 1 calc R .
C8 C 0.2561(9) -0.3999(4) 0.1039(5) 0.096(3) Uani 1 d . .
H8 H 0.2269(9) -0.4475(4) 0.1064(5) 0.115 Uiso 1 calc R .
C9 C 0.2826(7) -0.3610(4) 0.1553(4) 0.078(3) Uani 1 d . .
H9 H 0.2737(7) -0.3819(4) 0.1935(4) 0.094 Uiso 1 calc R .
C10 C 0.3230(6) -0.2901(3) 0.1512(3) 0.051(2) Uani 1 d . .
H10 H 0.3410(6) -0.2627(3) 0.1865(3) 0.061 Uiso 1 calc R .
C11 C 0.0500(5) -0.0512(3) 0.0670(3) 0.044(2) Uani 1 d . .
H11A H 0.0622(5) -0.0431(3) 0.1104(3) 0.067 Uiso 1 calc R .
H11B H -0.0456(5) -0.0501(3) 0.0542(3) 0.067 Uiso 1 calc R .
H11C H 0.0962(5) -0.0140(3) 0.0460(3) 0.067 Uiso 1 calc R .
C12 C 0.0219(6) -0.2078(3) 0.0867(3) 0.050(2) Uani 1 d . .
H12A H 0.0570(6) -0.2548(3) 0.0779(3) 0.075 Uiso 1 calc R .
H12B H -0.0723(6) -0.2049(3) 0.0718(3) 0.075 Uiso 1 calc R .
H12C H 0.0298(6) -0.2000(3) 0.1302(3) 0.075 Uiso 1 calc R .
C13 C 0.0949(6) -0.1517(4) -0.0335(3) 0.061(2) Uani 1 d . .
H13A H 0.1314(6) -0.1978(4) -0.0441(3) 0.091 Uiso 1 calc R .
H13B H 0.1409(6) -0.1141(4) -0.0541(3) 0.091 Uiso 1 calc R .
H13C H -0.0009(6) -0.1502(4) -0.0459(3) 0.091 Uiso 1 calc R .
C14 C 0.6264(6) -0.0401(4) 0.2365(2) 0.056(2) Uani 1 d . .
H14A H 0.5722(6) -0.0816(4) 0.2448(2) 0.084 Uiso 1 calc R .
H14B H 0.5736(6) 0.0030(4) 0.2409(2) 0.084 Uiso 1 calc R .
H14C H 0.7058(6) -0.0388(4) 0.2648(2) 0.084 Uiso 1 calc R .
C15 C 0.7487(6) 0.0191(3) 0.1647(3) 0.047(2) Uani 1 d . .
H15A H 0.7783(6) 0.0181(3) 0.1239(3) 0.070 Uiso 1 calc R .
H15B H 0.8269(6) 0.0198(3) 0.1938(3) 0.070 Uiso 1 calc R .
H15C H 0.6947(6) 0.0616(3) 0.1699(3) 0.070 Uiso 1 calc R .
C16 C 0.3158(5) 0.0412(3) 0.1825(2) 0.0297(12) Uani 1 d . .
C17 C 0.2172(6) -0.0699(3) 0.2132(2) 0.0383(14) Uani 1 d . .
H17A H 0.1833(6) -0.1089(3) 0.1867(2) 0.046 Uiso 1 calc R .
H17B H 0.1406(6) -0.0391(3) 0.2210(2) 0.046 Uiso 1 calc R .
C18 C 0.2744(6) -0.1004(4) 0.2714(3) 0.054(2) Uani 1 d . .
H18A H 0.3007(6) -0.0614(4) 0.2994(3) 0.065 Uiso 1 calc R .
H18B H 0.3556(6) -0.1280(4) 0.2643(3) 0.065 Uiso 1 calc R .
C19 C 0.1735(7) -0.1485(3) 0.2999(3) 0.062(2) Uani 1 d . .
H19A H 0.1569(7) -0.1906(3) 0.2739(3) 0.074 Uiso 1 calc R .
H19B H 0.2137(7) -0.1653(3) 0.3392(3) 0.074 Uiso 1 calc R .
C20 C 0.2207(6) 0.0825(3) 0.2185(3) 0.0384(15) Uani 1 d . .
C21 C 0.2585(8) 0.1005(3) 0.2773(3) 0.061(2) Uani 1 d . .
H21 H 0.3436(8) 0.0864(3) 0.2948(3) 0.073 Uiso 1 calc R .
C22 C 0.1723(11) 0.1392(4) 0.3111(4) 0.089(3) Uani 1 d . .
H22 H 0.1984(11) 0.1527(4) 0.3513(4) 0.106 Uiso 1 calc R .
C23 C 0.0482(10) 0.1572(4) 0.2847(5) 0.102(4) Uani 1 d . .
H23 H -0.0125(10) 0.1822(4) 0.3076(5) 0.122 Uiso 1 calc R .
C24 C 0.0105(8) 0.1403(4) 0.2269(5) 0.083(3) Uani 1 d . .
H24 H -0.0748(8) 0.1544(4) 0.2096(5) 0.100 Uiso 1 calc R .
C25 C 0.0960(6) 0.1025(3) 0.1928(3) 0.056(2) Uani 1 d . .
H25 H 0.0697(6) 0.0905(3) 0.1524(3) 0.067 Uiso 1 calc R .
C26 C 0.2699(7) 0.2042(4) 0.0975(5) 0.135(5) Uani 1 d . .
H26A H 0.2393(7) 0.1770(4) 0.0618(5) 0.203 Uiso 1 calc R .
H26B H 0.2904(7) 0.2528(4) 0.0858(5) 0.203 Uiso 1 calc R .
H26C H 0.1996(7) 0.2050(4) 0.1257(5) 0.203 Uiso 1 calc R .
C27 C 0.4783(13) 0.2139(5) 0.2007(3) 0.158(6) Uani 1 d . .
H27A H 0.4117(13) 0.2105(5) 0.2305(3) 0.237 Uiso 1 calc R .
H27B H 0.4895(13) 0.2635(5) 0.1894(3) 0.237 Uiso 1 calc R .
H27C H 0.5639(13) 0.1951(5) 0.2178(3) 0.237 Uiso 1 calc R .
C28 C 0.5507(7) 0.1707(3) 0.0797(3) 0.066(2) Uani 1 d . .
H28A H 0.5233(7) 0.1437(3) 0.0435(3) 0.098 Uiso 1 calc R .
H28B H 0.6358(7) 0.1522(3) 0.0976(3) 0.098 Uiso 1 calc R .
H28C H 0.5614(7) 0.2207(3) 0.0693(3) 0.098 Uiso 1 calc R .
C29 C 0.0602(9) -0.0582(4) 0.3510(4) 0.102(3) Uani 1 d . .
H29A H -0.0280(9) -0.0374(4) 0.3554(4) 0.153 Uiso 1 calc R .
H29B H 0.1199(9) -0.0220(4) 0.3365(4) 0.153 Uiso 1 calc R .
H29C H 0.0972(9) -0.0760(4) 0.3899(4) 0.153 Uiso 1 calc R .
C30 C -0.0462(7) -0.1681(4) 0.3284(3) 0.076(2) Uani 1 d . .
H30A H -0.0540(7) -0.2069(4) 0.2992(3) 0.114 Uiso 1 calc R .
H30B H -0.1339(7) -0.1461(4) 0.3313(3) 0.114 Uiso 1 calc R .
H30C H -0.0136(7) -0.1866(4) 0.3677(3) 0.114 Uiso 1 calc R .
C31 C 0.5069(14) -0.5765(9) 0.0926(6) 0.225(9) Uani 1 d . .
H31A H 0.6026(14) -0.5824(9) 0.0879(6) 0.338 Uiso 1 calc R .
H31B H 0.4801(14) -0.6078(9) 0.1246(6) 0.338 Uiso 1 calc R .
H31C H 0.4887(14) -0.5272(9) 0.1030(6) 0.338 Uiso 1 calc R .
C32 C 0.4284(15) -0.5954(11) 0.0343(9) 0.256(11) Uani 1 d . .
H32A H 0.4571(15) -0.5643(11) 0.0020(9) 0.307 Uiso 1 calc R .
H32B H 0.4486(15) -0.6449(11) 0.0236(9) 0.307 Uiso 1 calc R .
C33 C 0.3021(16) -0.5887(7) 0.0377(7) 0.156(5) Uani 1 d . .
H33A H 0.2808(16) -0.5386(7) 0.0457(7) 0.188 Uiso 1 calc R .
H33B H 0.2738(16) -0.6175(7) 0.0715(7) 0.188 Uiso 1 calc R .
C34 C 0.2248(23) -0.6124(12) -0.0203(8) 0.308(15) Uani 1 d . .
H34A H 0.2705(23) -0.5948(12) -0.0552(8) 0.369 Uiso 1 calc R .
H34B H 0.2230(23) -0.6647(12) -0.0222(8) 0.369 Uiso 1 calc R .
C35 C 0.0946(18) -0.5865(11) -0.0232(8) 0.239(9) Uani 1 d . .
H35A H 0.0466(18) -0.6022(11) -0.0607(8) 0.359 Uiso 1 calc R .
H35B H 0.0964(18) -0.5346(11) -0.0220(8) 0.359 Uiso 1 calc R .
H35C H 0.0490(18) -0.6045(11) 0.0110(8) 0.359 Uiso 1 calc R .

loop_
_atom_type_symbol
_atom_type_description
_atom_type_scat_dispersion_real
_atom_type_scat_dispersion_imag
_atom_type_scat_source
C C 0.0033 0.0016 'International Tables Vol C Tables 4.2.6.8 and 6.1.1.4'
H H 0.0000 0.0000 'International Tables Vol C Tables 4.2.6.8 and 6.1.1.4'
Cl Cl 0.1484 0.1585 'International Tables Vol C Tables 4.2.6.8 and 6.1.1.4'
N N 0.0061 0.0033 'International Tables Vol C Tables 4.2.6.8 and 6.1.1.4'
Si Si 0.0817 0.0704 'International Tables Vol C Tables 4.2.6.8 and 6.1.1.4'
Ce Ce -0.2486 2.6331 'International Tables Vol C Tables 4.2.6.8 and 6.1.1.4'

loop_
_geom_angle_atom_site_label_1
_geom_angle_atom_site_label_2
_geom_angle_atom_site_label_3
_geom_angle
_geom_angle_site_symmetry_1
_geom_angle_site_symmetry_3
_geom_angle_publ_flag
N2 Ce N1 54.24(14) . . ?
N2 Ce N5 92.90(15) . . ?
N1 Ce N5 79.57(14) . . ?
N2 Ce N4 140.99(15) . . ?
N1 Ce N4 125.45(14) . . ?
N5 Ce N4 54.03(14) . . ?
N2 Ce N3 73.23(14) . . ?
N1 Ce N3 123.83(13) . . ?
N5 Ce N3 85.13(13) . . ?
N4 Ce N3 82.86(13) . . ?
N2 Ce Cl 128.86(12) . . ?
N1 Ce Cl 88.63(10) . . ?
N5 Ce Cl 115.70(10) . . ?
N4 Ce Cl 87.75(10) . . ?
N3 Ce Cl 145.23(10) . . ?
N2 Ce Cl 88.05(11) . 3_655 ?
N1 Ce Cl 113.95(10) . 3_655 ?
N5 Ce Cl 163.38(10) . 3_655 ?
N4 Ce Cl 117.63(10) . 3_655 ?
N3 Ce Cl 79.25(9) . 3_655 ?
Cl Ce Cl 75.71(4) . 3_655 ?
N2 Ce C1 26.87(14) . . ?
N1 Ce C1 27.39(14) . . ?
N5 Ce C1 85.30(14) . . ?
N4 Ce C1 139.20(14) . . ?
N3 Ce C1 98.22(14) . . ?
Cl Ce C1 110.40(11) . . ?
Cl Ce C1 102.45(11) 3_655 . ?
N2 Ce C16 119.0(2) . . ?
N1 Ce C16 100.63(14) . . ?
N5 Ce C16 26.94(13) . . ?
N4 Ce C16 27.62(14) . . ?
N3 Ce C16 87.19(13) . . ?
Cl Ce C16 99.65(10) . . ?
Cl Ce C16 144.80(11) 3_655 . ?
C1 Ce C16 111.62(15) . . ?
Ce Cl Ce 104.29(4) . 3_655 ?
N1 Si1 C11 106.7(2) . . ?
N1 Si1 C13 110.5(3) . . ?
C11 Si1 C13 108.1(3) . . ?
N1 Si1 C12 115.3(3) . . ?
C11 Si1 C12 107.7(3) . . ?
C13 Si1 C12 108.3(3) . . ?
N4 Si2 C27 112.8(3) . . ?
N4 Si2 C28 107.8(3) . . ?
C27 Si2 C28 107.6(4) . . ?
N4 Si2 C26 113.6(3) . . ?
C27 Si2 C26 109.1(5) . . ?
C28 Si2 C26 105.6(4) . . ?
C1 N1 Si1 133.1(4) . . ?
C1 N1 Ce 93.2(3) . . ?
Si1 N1 Ce 133.3(2) . . ?
C1 N2 C2 124.3(5) . . ?
C1 N2 Ce 96.1(3) . . ?
C2 N2 Ce 139.3(3) . . ?
C14 N3 C15 107.1(5) . . ?
C14 N3 C4 110.7(4) . . ?
C15 N3 C4 106.6(4) . . ?
C14 N3 Ce 110.7(3) . . ?
C15 N3 Ce 105.9(3) . . ?
C4 N3 Ce 115.2(3) . . ?
C16 N4 Si2 130.2(4) . . ?
C16 N4 Ce 92.6(3) . . ?
Si2 N4 Ce 133.2(2) . . ?
C16 N5 C17 121.9(4) . . ?
C16 N5 Ce 93.7(3) . . ?
C17 N5 Ce 139.7(3) . . ?
C29 N6 C19 112.7(6) . . ?
C29 N6 C30 110.1(6) . . ?
C19 N6 C30 109.7(5) . . ?
N2 C1 N1 116.4(5) . . ?
N2 C1 C5 122.4(5) . . ?
N1 C1 C5 121.1(5) . . ?
N2 C1 Ce 57.0(3) . . ?
N1 C1 Ce 59.4(3) . . ?
C5 C1 Ce 175.3(4) . . ?
N2 C2 C3 111.1(5) . . ?
C4 C3 C2 115.2(5) . . ?
N3 C4 C3 116.3(5) . . ?
C6 C5 C10 119.0(6) . . ?
C6 C5 C1 121.2(5) . . ?
C10 C5 C1 119.7(6) . . ?
C5 C6 C7 120.4(7) . . ?
C8 C7 C6 121.2(8) . . ?
C7 C8 C9 120.1(8) . . ?
C8 C9 C10 119.6(7) . . ?
C5 C10 C9 119.7(7) . . ?
N5 C16 N4 117.4(5) . . ?
N5 C16 C20 121.3(5) . . ?
N4 C16 C20 121.3(5) . . ?
N5 C16 Ce 59.3(3) . . ?
N4 C16 Ce 59.7(3) . . ?
C20 C16 Ce 167.0(4) . . ?
N5 C17 C18 112.6(5) . . ?
C17 C18 C19 111.5(5) . . ?
N6 C19 C18 114.4(5) . . ?
C21 C20 C25 120.1(6) . . ?
C21 C20 C16 119.5(6) . . ?
C25 C20 C16 120.4(5) . . ?
C20 C21 C22 120.3(8) . . ?
C23 C22 C21 118.2(8) . . ?
C24 C23 C22 121.9(8) . . ?
C23 C24 C25 120.2(9) . . ?
C24 C25 C20 119.3(7) . . ?
C33 C32 C31 112.3(17) . . ?
C32 C33 C34 111.3(16) . . ?
C35 C34 C33 110.6(17) . . ?

loop_
_geom_bond_atom_site_label_1
_geom_bond_atom_site_label_2
_geom_bond_distance
_geom_bond_site_symmetry_2
_geom_bond_publ_flag
Ce N2 2.438(4) . ?
Ce N1 2.492(4) . ?
Ce N5 2.496(4) . ?
Ce N4 2.503(4) . ?
Ce N3 2.761(4) . ?
Ce Cl 2.8662(14) . ?
Ce Cl 2.8842(15) 3_655 ?
Ce C1 2.890(5) . ?
Ce C16 2.895(5) . ?
Cl Ce 2.8842(15) 3_655 ?
Si1 N1 1.724(4) . ?
Si1 C11 1.848(6) . ?
Si1 C13 1.858(6) . ?
Si1 C12 1.877(6) . ?
Si2 N4 1.717(4) . ?
Si2 C27 1.830(7) . ?
Si2 C28 1.842(6) . ?
Si2 C26 1.853(8) . ?
N1 C1 1.332(6) . ?
N2 C1 1.314(7) . ?
N2 C2 1.466(7) . ?
N3 C14 1.473(7) . ?
N3 C15 1.474(7) . ?
N3 C4 1.483(7) . ?
N4 C16 1.344(6) . ?
N5 C16 1.314(6) . ?
N5 C17 1.476(6) . ?
N6 C29 1.433(8) . ?
N6 C19 1.437(8) . ?
N6 C30 1.461(8) . ?
C1 C5 1.493(7) . ?
C2 C3 1.516(8) . ?
C3 C4 1.515(8) . ?
C5 C6 1.373(8) . ?
C5 C10 1.381(8) . ?
C6 C7 1.376(9) . ?
C7 C8 1.342(11) . ?
C8 C9 1.373(11) . ?
C9 C10 1.403(9) . ?
C16 C20 1.512(7) . ?
C17 C18 1.495(8) . ?
C18 C19 1.533(8) . ?
C20 C21 1.382(8) . ?
C20 C25 1.389(8) . ?
C21 C22 1.397(10) . ?
C22 C23 1.381(13) . ?
C23 C24 1.356(12) . ?
C24 C25 1.386(9) . ?
C31 C32 1.51(2) . ?
C32 C33 1.28(2) . ?
C33 C34 1.53(2) . ?
C34 C35 1.39(2) . ?
